data_4500245
loop_
_publ_author_name
'Zheng, Xiao-Dan'
'Hua, Yan-Long'
'Xiong, Ren-Gen'
'Ge, Jia-Zhen'
'Lu, Tong-Bu'

_publ_section_title
;
 Cyano-Bridged Homochiral Heterometallic Helical Complexes: Synthesis,
 Structures, Magnetic and Dielectric Properties
;
_journal_issue 1
_journal_name_full 'Crystal Growth &amp; Design'
_journal_page_first 302
_journal_paper_doi 10.1021/cg101314j
_journal_volume 11
_journal_year 2011
_chemical_absolute_configuration ad
_chemical_formula_sum 'C21 H38 Fe N10 Ni O2'
_chemical_formula_weight 577.13
_chemical_name_systematic
; 
 ? 
;
_space_group_IT_number 152
_symmetry_cell_setting trigonal
_symmetry_space_group_name_Hall 'P 31 2"'
_symmetry_space_group_name_H-M 'P 31 2 1'
_atom_sites_solution_hydrogens geom
_atom_sites_solution_primary direct
_atom_sites_solution_secondary difmap
_audit_creation_method SHELXL-97
_cell_angle_alpha 90.00
_cell_angle_beta 90.00
_cell_angle_gamma 120.00
_cell_formula_units_Z 3
_cell_length_a 10.2422(6)
_cell_length_b 10.2422(6)
_cell_length_c 23.3430(16)
_cell_measurement_reflns_used 2587
_cell_measurement_temperature 153(2)
_cell_measurement_theta_max 24.8
_cell_measurement_theta_min 3.4
_cell_volume 2120.7(2)
_computing_structure_refinement 'SHELXL-97 (Sheldrick, 1997)'
_computing_structure_solution 'SHELXS-97 (Sheldrick, 1990)'
_diffrn_ambient_temperature 153(2)
_diffrn_measured_fraction_theta_full 0.983
_diffrn_measured_fraction_theta_max 0.983
_diffrn_measurement_device_type 'Rigaku RAXIS-RAPID Imaging Plate'
_diffrn_measurement_method \W
_diffrn_radiation_monochromator graphite
_diffrn_radiation_source 'fine-focus sealed tube'
_diffrn_radiation_type MoK\a
_diffrn_radiation_wavelength 0.71073
_diffrn_reflns_av_R_equivalents 0.0721
_diffrn_reflns_av_sigmaI/netI 0.0867
_diffrn_reflns_limit_h_max 12
_diffrn_reflns_limit_h_min -11
_diffrn_reflns_limit_k_max 11
_diffrn_reflns_limit_k_min -11
_diffrn_reflns_limit_l_max 27
_diffrn_reflns_limit_l_min -22
_diffrn_reflns_number 5480
_diffrn_reflns_theta_full 25.00
_diffrn_reflns_theta_max 25.00
_diffrn_reflns_theta_min 3.48
_exptl_absorpt_coefficient_mu 1.215
_exptl_absorpt_correction_T_max 0.910
_exptl_absorpt_correction_T_min 0.7925
_exptl_absorpt_correction_type multi-scan
_exptl_absorpt_process_details Higashi,T.(1995).
_exptl_crystal_colour red
_exptl_crystal_density_diffrn 1.356
_exptl_crystal_density_method 'not measured'
_exptl_crystal_description needle
_exptl_crystal_F_000 912
_exptl_crystal_size_max 0.45
_exptl_crystal_size_mid 0.16
_exptl_crystal_size_min 0.08
_refine_diff_density_max 0.793
_refine_diff_density_min -0.752
_refine_diff_density_rms 0.119
_refine_ls_abs_structure_details 'Flack H D (1983), Acta Cryst. A39, 876-881'
_refine_ls_abs_structure_Flack 0.17(4)
_refine_ls_extinction_coef 0.0057(10)
_refine_ls_extinction_expression Fc^*^=kFc[1+0.001xFc^2^\l^3^/sin(2\q)]^-1/4^
_refine_ls_extinction_method SHELXL
_refine_ls_goodness_of_fit_ref 1.095
_refine_ls_hydrogen_treatment constr
_refine_ls_matrix_type full
_refine_ls_number_parameters 163
_refine_ls_number_reflns 2364
_refine_ls_number_restraints 6
_refine_ls_restrained_S_all 1.095
_refine_ls_R_factor_all 0.1114
_refine_ls_R_factor_gt 0.0469
_refine_ls_shift/su_max 0.000
_refine_ls_shift/su_mean 0.000
_refine_ls_structure_factor_coef Fsqd
_refine_ls_weighting_details 'calc w=1/[\s^2^(Fo^2^)+(0.0341P)^2^+4.3855P] where P=(Fo^2^+2Fc^2^)/3'
_refine_ls_weighting_scheme calc
_refine_ls_wR_factor_gt 0.0905
_refine_ls_wR_factor_ref 0.1298
_reflns_number_gt 1520
_reflns_number_total 2364
_reflns_threshold_expression >2sigma(I)
_cod_data_source_file cg101314j_si_002.cif
_cod_data_source_block D-3
_cod_depositor_comments
;
The following automatic conversions were performed:

'_exptl_absorpt_correction_type' value 'MULTI-SCAN' changed to
'multi-scan' according to
/home/saulius/struct/CIF-dictionaries/cif_core.dic dictionary named
'cif_core.dic' version 2.4.1 from 2010-06-29.

Automatic conversion script
Id: cif_fix_values 1715 2011-07-08 13:25:40Z adriana 
;
_cod_original_sg_symbol_H-M P3121
_cod_database_code 4500245

loop_
_symmetry_equiv_pos_as_xyz
'x, y, z'
'-y, x-y, z+1/3'
'-x+y, -x, z+2/3'
'y, x, -z'
'-x, -x+y, -z+1/3'
'x-y, -y, -z+2/3'

loop_
_atom_site_label
_atom_site_type_symbol
_atom_site_fract_x
_atom_site_fract_y
_atom_site_fract_z
_atom_site_U_iso_or_equiv
_atom_site_adp_type
_atom_site_occupancy
_atom_site_symmetry_multiplicity
_atom_site_calc_flag
_atom_site_refinement_flags
C1 C -0.0504(8) 0.4982(8) 0.0602(3) 0.0376(18) Uani 1 1 d .
H1B H -0.0423 0.4252 0.0362 0.045 Uiso 1 1 calc R
H1C H -0.0372 0.5810 0.0360 0.045 Uiso 1 1 calc R
C2 C 0.2032(8) 0.6290(8) 0.2457(3) 0.0395(18) Uani 1 1 d .
H2B H 0.2796 0.6738 0.2753 0.047 Uiso 1 1 calc R
H2C H 0.2200 0.5566 0.2250 0.047 Uiso 1 1 calc R
C3 C 0.3595(7) 0.8133(8) 0.1696(3) 0.0350(17) Uani 1 1 d .
C4 C 0.3802(9) 0.9573(8) 0.1403(3) 0.045(2) Uani 1 1 d .
H4A H 0.2943 0.9325 0.1166 0.068 Uiso 1 1 calc R
H4B H 0.4695 1.0003 0.1171 0.068 Uiso 1 1 calc R
H4C H 0.3897 1.0287 0.1690 0.068 Uiso 1 1 calc R
C5 C 0.5011(9) 0.8583(9) 0.2076(3) 0.049(2) Uani 1 1 d .
H5A H 0.4911 0.7701 0.2262 0.074 Uiso 1 1 calc R
H5B H 0.5094 0.9298 0.2360 0.074 Uiso 1 1 calc R
H5C H 0.5898 0.9025 0.1841 0.074 Uiso 1 1 calc R
C6 C 0.3472(9) 0.6968(8) 0.1254(3) 0.0432(18) Uani 1 1 d .
H6A H 0.4432 0.7395 0.1056 0.052 Uiso 1 1 calc R
H6B H 0.3349 0.6097 0.1464 0.052 Uiso 1 1 calc R
C7 C 0.2238(8) 0.6394(8) 0.0796(3) 0.0366(18) Uani 1 1 d .
H7A H 0.2334 0.7262 0.0583 0.044 Uiso 1 1 calc R
C8 C 0.2519(10) 0.5388(9) 0.0381(3) 0.053(2) Uani 1 1 d .
H8A H 0.1763 0.5014 0.0087 0.079 Uiso 1 1 calc R
H8B H 0.2471 0.4556 0.0588 0.079 Uiso 1 1 calc R
H8C H 0.3498 0.5969 0.0210 0.079 Uiso 1 1 calc R
C9 C 0.0054(8) 0.8785(9) 0.0658(3) 0.0386(19) Uani 1 1 d .
N6 N 0.1148(8) 1.1148(8) 0.0000 0.035(2) Uani 1 2 d S
C11 C -0.1472(9) 1.0289(9) 0.0480(3) 0.0384(19) Uani 1 1 d .
Fe1 Fe -0.04215(14) 0.95785(14) 0.0000 0.0333(4) Uani 1 2 d S
N1 N 0.0689(6) 0.5551(7) 0.1046(2) 0.0340(14) Uani 1 1 d .
H1A H 0.0619 0.4723 0.1219 0.041 Uiso 1 1 calc R
N2 N 0.2190(6) 0.7488(6) 0.2056(2) 0.0366(15) Uani 1 1 d .
H2A H 0.2305 0.8261 0.2283 0.044 Uiso 1 1 calc R
N3 N 0.0282(7) 0.8217(7) 0.1051(3) 0.0387(16) Uani 1 1 d .
N5 N -0.2082(8) 1.0739(8) 0.0778(3) 0.0543(18) Uani 1 1 d .
O1 O 0.2293(9) 1.2293(9) 0.0000 0.067(3) Uani 1 2 d S
C10 C -0.2282(11) 0.7718(11) 0.0000 0.037(3) Uani 1 2 d SU
Ni1 Ni 0.0000 0.66074(12) 0.1667 0.0301(3) Uani 1 2 d S
N4 N -0.3434(11) 0.6566(11) 0.0000 0.055(3) Uani 1 2 d S
O1W O 0.0000 0.2694(8) 0.1667 0.079(3) Uani 1 2 d S
H1WA H 0.0521 0.2728 0.1888 0.119 Uiso 1 1 d R

loop_
_atom_site_aniso_label
_atom_site_aniso_U_11
_atom_site_aniso_U_22
_atom_site_aniso_U_33
_atom_site_aniso_U_23
_atom_site_aniso_U_13
_atom_site_aniso_U_12
C1 0.044(5) 0.036(4) 0.035(4) -0.007(3) -0.005(3) 0.022(4)
C2 0.040(5) 0.040(5) 0.044(4) 0.002(4) -0.010(4) 0.024(4)
C3 0.018(4) 0.040(4) 0.048(4) -0.005(3) 0.002(3) 0.015(3)
C4 0.044(5) 0.032(4) 0.060(5) 0.006(4) 0.000(4) 0.019(4)
C5 0.045(5) 0.052(5) 0.052(5) -0.012(4) -0.013(4) 0.025(4)
C6 0.049(5) 0.048(5) 0.037(4) -0.002(4) -0.001(4) 0.028(4)
C7 0.038(4) 0.043(5) 0.030(4) 0.002(3) 0.007(3) 0.021(4)
C8 0.067(6) 0.062(5) 0.038(4) -0.005(4) 0.011(4) 0.038(5)
C9 0.034(5) 0.041(5) 0.041(4) -0.004(4) -0.009(4) 0.019(4)
N6 0.016(3) 0.016(3) 0.058(5) -0.001(2) 0.001(2) -0.003(4)
C11 0.039(5) 0.030(4) 0.037(4) -0.001(4) -0.008(4) 0.011(4)
Fe1 0.0349(6) 0.0349(6) 0.0316(7) 0.0031(4) -0.0031(4) 0.0184(8)
N1 0.035(4) 0.039(4) 0.030(3) -0.001(3) -0.003(3) 0.019(3)
N2 0.042(4) 0.034(4) 0.036(3) 0.000(3) -0.005(3) 0.021(3)
N3 0.041(4) 0.041(4) 0.037(4) -0.011(3) -0.008(3) 0.023(3)
N5 0.064(5) 0.053(5) 0.049(4) -0.008(4) -0.002(4) 0.031(4)
O1 0.053(4) 0.053(4) 0.098(7) -0.013(2) 0.013(2) 0.027(5)
C10 0.043(3) 0.043(3) 0.034(4) 0.002(2) -0.002(2) 0.028(4)
Ni1 0.0363(8) 0.0302(5) 0.0258(5) -0.0016(3) -0.0031(6) 0.0181(4)
N4 0.065(6) 0.065(6) 0.048(6) 0.006(2) -0.006(2) 0.044(6)
O1W 0.118(9) 0.070(4) 0.066(6) -0.023(3) -0.046(6) 0.059(4)

loop_
_atom_type_symbol
_atom_type_description
_atom_type_scat_dispersion_real
_atom_type_scat_dispersion_imag
_atom_type_scat_source
C C 0.0033 0.0016 'International Tables Vol C Tables 4.2.6.8 and 6.1.1.4'
Fe Fe 0.3463 0.8444 'International Tables Vol C Tables 4.2.6.8 and 6.1.1.4'
Ni Ni 0.3393 1.1124 'International Tables Vol C Tables 4.2.6.8 and 6.1.1.4'
H H 0.0000 0.0000 'International Tables Vol C Tables 4.2.6.8 and 6.1.1.4'
O O 0.0106 0.0060 'International Tables Vol C Tables 4.2.6.8 and 6.1.1.4'
N N 0.0061 0.0033 'International Tables Vol C Tables 4.2.6.8 and 6.1.1.4'

loop_
_geom_angle_atom_site_label_1
_geom_angle_atom_site_label_2
_geom_angle_atom_site_label_3
_geom_angle
_geom_angle_site_symmetry_1
_geom_angle_site_symmetry_3
N1 C1 C2 110.3(5) . 5
N1 C1 H1B 109.6 . .
C2 C1 H1B 109.6 5 .
N1 C1 H1C 109.6 . .
C2 C1 H1C 109.6 5 .
H1B C1 H1C 108.1 . .
N2 C2 C1 112.0(6) . 5
N2 C2 H2B 109.2 . .
C1 C2 H2B 109.2 5 .
N2 C2 H2C 109.2 . .
C1 C2 H2C 109.2 5 .
H2B C2 H2C 107.9 . .
N2 C3 C6 110.2(6) . .
N2 C3 C4 108.2(5) . .
C6 C3 C4 111.4(6) . .
N2 C3 C5 110.8(6) . .
C6 C3 C5 108.4(5) . .
C4 C3 C5 107.9(6) . .
C3 C4 H4A 109.5 . .
C3 C4 H4B 109.5 . .
H4A C4 H4B 109.5 . .
C3 C4 H4C 109.5 . .
H4A C4 H4C 109.5 . .
H4B C4 H4C 109.5 . .
C3 C5 H5A 109.5 . .
C3 C5 H5B 109.5 . .
H5A C5 H5B 109.5 . .
C3 C5 H5C 109.5 . .
H5A C5 H5C 109.5 . .
H5B C5 H5C 109.5 . .
C7 C6 C3 119.9(6) . .
C7 C6 H6A 107.3 . .
C3 C6 H6A 107.3 . .
C7 C6 H6B 107.3 . .
C3 C6 H6B 107.3 . .
H6A C6 H6B 106.9 . .
N1 C7 C6 112.6(5) . .
N1 C7 C8 111.0(6) . .
C6 C7 C8 107.5(6) . .
N1 C7 H7A 108.6 . .
C6 C7 H7A 108.6 . .
C8 C7 H7A 108.6 . .
C7 C8 H8A 109.5 . .
C7 C8 H8B 109.5 . .
H8A C8 H8B 109.5 . .
C7 C8 H8C 109.5 . .
H8A C8 H8C 109.5 . .
H8B C8 H8C 109.5 . .
N3 C9 Fe1 176.1(7) . .
O1 N6 Fe1 180.000(1) . .
N5 C11 Fe1 178.6(7) . .
N6 Fe1 C10 180.000(1) . .
N6 Fe1 C9 94.9(2) . .
C10 Fe1 C9 85.1(2) . .
N6 Fe1 C9 94.9(2) . 4_465
C10 Fe1 C9 85.1(2) . 4_465
C9 Fe1 C9 170.2(5) . 4_465
N6 Fe1 C11 95.2(2) . 4_465
C10 Fe1 C11 84.8(2) . 4_465
C9 Fe1 C11 89.0(3) . 4_465
C9 Fe1 C11 90.1(3) 4_465 4_465
N6 Fe1 C11 95.2(2) . .
C10 Fe1 C11 84.8(2) . .
C9 Fe1 C11 90.1(3) . .
C9 Fe1 C11 89.0(3) 4_465 .
C11 Fe1 C11 169.7(4) 4_465 .
C1 N1 C7 112.5(5) . .
C1 N1 Ni1 105.0(4) . .
C7 N1 Ni1 119.9(4) . .
C1 N1 H1A 106.2 . .
C7 N1 H1A 106.2 . .
Ni1 N1 H1A 106.2 . .
C2 N2 C3 113.6(5) . .
C2 N2 Ni1 105.0(4) . .
C3 N2 Ni1 121.0(4) . .
C2 N2 H2A 105.3 . .
C3 N2 H2A 105.3 . .
Ni1 N2 H2A 105.3 . .
C9 N3 Ni1 160.9(6) . .
N4 C10 Fe1 180.0(16) . .
N3 Ni1 N3 88.3(3) 5 .
N3 Ni1 N1 89.0(2) 5 5
N3 Ni1 N1 170.0(2) . 5
N3 Ni1 N1 170.0(2) 5 .
N3 Ni1 N1 89.0(2) . .
N1 Ni1 N1 95.3(3) 5 .
N3 Ni1 N2 83.8(2) 5 .
N3 Ni1 N2 104.8(2) . .
N1 Ni1 N2 84.4(2) 5 .
N1 Ni1 N2 87.7(2) . .
N3 Ni1 N2 104.8(2) 5 5
N3 Ni1 N2 83.8(2) . 5
N1 Ni1 N2 87.7(2) 5 5
N1 Ni1 N2 84.4(2) . 5
N2 Ni1 N2 168.3(3) . 5

loop_
_geom_bond_atom_site_label_1
_geom_bond_atom_site_label_2
_geom_bond_distance
_geom_bond_site_symmetry_2
C1 N1 1.482(8) .
C1 C2 1.500(9) 5
C1 H1B 0.9700 .
C1 H1C 0.9700 .
C2 N2 1.487(8) .
C2 C1 1.500(9) 5
C2 H2B 0.9700 .
C2 H2C 0.9700 .
C3 N2 1.505(8) .
C3 C6 1.534(9) .
C3 C4 1.540(10) .
C3 C5 1.561(9) .
C4 H4A 0.9600 .
C4 H4B 0.9600 .
C4 H4C 0.9600 .
C5 H5A 0.9600 .
C5 H5B 0.9600 .
C5 H5C 0.9600 .
C6 C7 1.530(9) .
C6 H6A 0.9700 .
C6 H6B 0.9700 .
C7 N1 1.494(8) .
C7 C8 1.543(9) .
C7 H7A 0.9800 .
C8 H8A 0.9600 .
C8 H8B 0.9600 .
C8 H8C 0.9600 .
C9 N3 1.171(8) .
C9 Fe1 1.911(8) .
N6 O1 1.173(10) .
N6 Fe1 1.608(8) .
C11 N5 1.173(9) .
C11 Fe1 1.930(8) .
Fe1 C10 1.905(12) .
Fe1 C9 1.911(8) 4_465
Fe1 C11 1.930(8) 4_465
N1 Ni1 2.129(5) .
N1 H1A 0.9100 .
N2 Ni1 2.156(5) .
N2 H2A 0.9100 .
N3 Ni1 2.096(7) .
C10 N4 1.180(13) .
Ni1 N3 2.096(7) 5
Ni1 N1 2.129(5) 5
Ni1 N2 2.156(5) 5
O1W H1WA 0.7306 .

loop_
_geom_hbond_atom_site_label_D
_geom_hbond_atom_site_label_H
_geom_hbond_atom_site_label_A
_geom_hbond_distance_DH
_geom_hbond_distance_HA
_geom_hbond_distance_DA
_geom_hbond_angle_DHA
_geom_hbond_site_symmetry_A
O1W H1WA N5 0.73 2.20 2.931(7) 179.7 5_545
C4 H4A N3 0.96 2.39 3.255(10) 150.3 .
N1 H1A O1W 0.91 2.12 3.016(9) 168.2 .
